data_4001875
loop_
_publ_author_name
'Lapadula, Giuseppe'
'Bourdolle, Adrien'
'Allouche, Florian'
'Conley, Matthew P.'
'del Rosal, Iker'
'Maron, Laurent'
'Lukens, Wayne W.'
'Guyot, Yannick'
'Andraud, Chantal'
'Brasselet, Sophie'
'Cop\'eret, Christophe'
'Maury, Olivier'
'Andersen, Richard A.'

_publ_section_title
;
 Near-IR Two Photon Microscopy Imaging of Silica Nanoparticles
 Functionalized with Isolated Sensitized Yb(III) Centers
;
_journal_issue 2
_journal_name_full 'Chemistry of Materials'
_journal_page_first 1062
_journal_paper_doi 10.1021/cm404140q
_journal_volume 26
_journal_year 2014
_chemical_formula_sum 'C48 H93 N2 O12 Si3 Y'
_chemical_formula_weight 1064.42
_chemical_name_systematic
; 
 ? 
;
_space_group_IT_number 14
_symmetry_space_group_name_Hall '-P 2yab'
_symmetry_space_group_name_H-M 'P 1 21/a 1'
_atom_sites_solution_hydrogens geom
_atom_sites_solution_primary direct
_atom_sites_solution_secondary difmap
_audit_creation_method SHELXL-97
_cell_angle_alpha 90.00
_cell_angle_beta 106.3502(14)
_cell_angle_gamma 90.00
_cell_formula_units_Z 4
_cell_length_a 19.1651(17)
_cell_length_b 13.9306(12)
_cell_length_c 23.309(2)
_cell_measurement_temperature 100(2)
_cell_volume 5971.4(9)
_computing_structure_refinement 'SHELXL-97 (Sheldrick, 2008)'
_computing_structure_solution 'SHELXS-97 (Sheldrick, 2008)'
_diffrn_ambient_temperature 100(2)
_diffrn_measured_fraction_theta_full 0.996
_diffrn_measured_fraction_theta_max 0.996
_diffrn_radiation_monochromator graphite
_diffrn_radiation_source 'fine-focus sealed tube'
_diffrn_radiation_type MoK\a
_diffrn_radiation_wavelength 0.71073
_diffrn_reflns_av_R_equivalents 0.0371
_diffrn_reflns_av_sigmaI/netI 0.0284
_diffrn_reflns_limit_h_max 24
_diffrn_reflns_limit_h_min -24
_diffrn_reflns_limit_k_max 17
_diffrn_reflns_limit_k_min -17
_diffrn_reflns_limit_l_max 30
_diffrn_reflns_limit_l_min -30
_diffrn_reflns_number 74017
_diffrn_reflns_theta_full 27.30
_diffrn_reflns_theta_max 27.30
_diffrn_reflns_theta_min 0.91
_exptl_absorpt_coefficient_mu 1.090
_exptl_crystal_density_diffrn 1.183
_exptl_crystal_density_method 'not measured'
_exptl_crystal_F_000 2288
_refine_diff_density_max 2.596
_refine_diff_density_min -1.165
_refine_diff_density_rms 0.090
_refine_ls_extinction_method none
_refine_ls_goodness_of_fit_ref 1.274
_refine_ls_hydrogen_treatment mixed
_refine_ls_matrix_type full
_refine_ls_number_parameters 716
_refine_ls_number_reflns 13397
_refine_ls_number_restraints 31
_refine_ls_restrained_S_all 1.280
_refine_ls_R_factor_all 0.0819
_refine_ls_R_factor_gt 0.0756
_refine_ls_shift/su_max 0.001
_refine_ls_shift/su_mean 0.000
_refine_ls_structure_factor_coef Fsqd
_refine_ls_weighting_details 'calc w=1/[\s^2^(Fo^2^)+(0.0128P)^2^+26.5590P] where P=(Fo^2^+2Fc^2^)/3'
_refine_ls_weighting_scheme calc
_refine_ls_wR_factor_gt 0.1660
_refine_ls_wR_factor_ref 0.1683
_reflns_number_gt 12152
_reflns_number_total 13397
_reflns_threshold_expression >2sigma(I)
_cod_data_source_file cm404140q_si_001.cif
_cod_data_source_block gl2113_0m
_cod_original_cell_volume 5971.5(9)
_cod_database_code 4001875

loop_
_symmetry_equiv_pos_as_xyz
'x, y, z'
'-x+1/2, y+1/2, -z'
'-x, -y, -z'
'x-1/2, -y-1/2, z'

loop_
_atom_site_label
_atom_site_type_symbol
_atom_site_fract_x
_atom_site_fract_y
_atom_site_fract_z
_atom_site_U_iso_or_equiv
_atom_site_adp_type
_atom_site_occupancy
_atom_site_symmetry_multiplicity
_atom_site_calc_flag
_atom_site_refinement_flags
_atom_site_disorder_assembly
_atom_site_disorder_group
Y1 Y 0.25330(2) 0.87188(3) 0.255102(17) 0.01972(10) Uani 1 1 d . . .
Si2 Si 0.21551(6) 0.72900(8) 0.11610(5) 0.0180(2) Uani 1 1 d . . .
Si3 Si 0.24683(7) 0.72184(9) 0.38389(5) 0.0243(2) Uani 1 1 d . . .
Si4 Si 0.15261(6) 1.08813(9) 0.22717(6) 0.0259(3) Uani 1 1 d D . .
O1 O 0.22908(15) 0.7888(2) 0.17640(12) 0.0218(6) Uani 1 1 d . . .
O13 O 0.25550(16) 0.6248(2) 0.12644(13) 0.0273(6) Uani 1 1 d . . .
O6 O 0.22232(16) 1.1569(2) 0.25387(14) 0.0293(7) Uani 1 1 d . B .
O9 O 0.2670(2) 0.7940(3) 0.44055(16) 0.0485(11) Uani 1 1 d . A .
O15 O 0.13132(16) 0.7060(2) 0.08090(13) 0.0274(7) Uani 1 1 d . C .
O2 O 0.25037(18) 0.7781(2) 0.32566(13) 0.0287(7) Uani 1 1 d . A .
O14 O 0.24557(16) 0.7938(2) 0.06954(12) 0.0247(6) Uani 1 1 d . . .
O12 O 0.30026(19) 0.6269(3) 0.39675(16) 0.0283(12) Uani 0.858(13) 1 d PU A 1
N2 N 0.34251(19) 0.9615(3) 0.21530(16) 0.0233(7) Uani 1 1 d . . .
O8 O 0.0786(3) 1.1170(4) 0.2453(2) 0.0201(16) Uani 0.673(19) 1 d PU B 1
C13 C 0.2357(2) 1.2557(3) 0.2456(2) 0.0257(9) Uani 1 1 d . . .
N1 N 0.3473(2) 0.9663(3) 0.33064(17) 0.0269(8) Uani 1 1 d . . .
C15 C 0.2375(3) 0.7811(4) 0.00693(19) 0.0309(10) Uani 1 1 d . . .
O10 O 0.16790(19) 0.6779(3) 0.38175(15) 0.0382(8) Uani 1 1 d . A .
C18 C 0.3889(2) 1.0312(3) 0.31304(19) 0.0225(8) Uani 1 1 d . . .
O3 O 0.17707(17) 0.9807(2) 0.24390(16) 0.0339(8) Uani 1 1 d . B .
C22 C 0.4323(2) 1.0837(3) 0.2253(2) 0.0265(9) Uani 1 1 d . . .
H22 H 0.4657 1.1267 0.2506 0.032 Uiso 1 1 calc R . .
C24 C 0.3462(3) 0.9675(3) 0.3879(2) 0.0333(10) Uani 1 1 d . . .
H24 H 0.3164 0.9223 0.4005 0.040 Uiso 1 1 calc R . .
C27 C 0.3861(3) 1.0313(4) 0.4289(2) 0.0352(11) Uani 1 1 d . . .
H27 H 0.3844 1.0289 0.4692 0.042 Uiso 1 1 calc R . .
O5 O 0.1313(2) 1.1133(4) 0.15410(18) 0.0429(16) Uani 0.811(11) 1 d P B 1
C29 C 0.3392(2) 0.9562(3) 0.1572(2) 0.0285(9) Uani 1 1 d . . .
H29 H 0.3072 0.9106 0.1330 0.034 Uiso 1 1 calc R . .
C30 C 0.4289(3) 1.0992(4) 0.4119(2) 0.0329(10) Uani 1 1 d . . .
C32 C 0.4291(2) 1.0982(3) 0.3525(2) 0.0295(10) Uani 1 1 d . . .
H32 H 0.4572 1.1442 0.3387 0.035 Uiso 1 1 calc R . .
C33 C 0.3451(4) 0.5063(4) 0.1370(3) 0.0524(16) Uani 1 1 d . . .
H33A H 0.3073 0.4575 0.1334 0.079 Uiso 1 1 calc R . .
H33B H 0.3915 0.4817 0.1622 0.079 Uiso 1 1 calc R . .
H33C H 0.3499 0.5216 0.0972 0.079 Uiso 1 1 calc R . .
C36 C 0.3152(3) 0.5730(4) 0.2263(2) 0.0431(13) Uani 1 1 d . . .
H36A H 0.2980 0.6301 0.2428 0.065 Uiso 1 1 calc R . .
H36B H 0.3620 0.5528 0.2532 0.065 Uiso 1 1 calc R . .
H36C H 0.2797 0.5211 0.2225 0.065 Uiso 1 1 calc R . .
C43 C 0.4282(2) 1.0794(3) 0.1652(2) 0.0276(9) Uani 1 1 d . . .
C44 C 0.3801(2) 1.0137(3) 0.1306(2) 0.0300(10) Uani 1 1 d . . .
H44 H 0.3753 1.0082 0.0891 0.036 Uiso 1 1 calc R . .
C45 C 0.3811(3) 0.6746(4) 0.1698(3) 0.0443(13) Uani 1 1 d . . .
H45A H 0.3819 0.6942 0.1296 0.066 Uiso 1 1 calc R . .
H45B H 0.4291 0.6500 0.1919 0.066 Uiso 1 1 calc R . .
H45C H 0.3689 0.7300 0.1911 0.066 Uiso 1 1 calc R . .
C48 C 0.3883(2) 1.0261(3) 0.24913(19) 0.0220(8) Uani 1 1 d . . .
C51 C 0.4741(3) 1.1441(4) 0.1388(2) 0.0397(12) Uani 1 1 d . . .
H51A H 0.4850 1.2034 0.1622 0.060 Uiso 1 1 calc R . .
H51B H 0.4476 1.1595 0.0974 0.060 Uiso 1 1 calc R . .
H51C H 0.5196 1.1114 0.1396 0.060 Uiso 1 1 calc R . .
C56 C 0.3244(3) 0.5964(3) 0.1651(2) 0.0316(10) Uani 1 1 d . . .
C60 C 0.2461(4) 0.6761(4) -0.0075(2) 0.0556(17) Uani 1 1 d . . .
H60A H 0.2951 0.6543 0.0139 0.083 Uiso 1 1 calc R . .
H60B H 0.2385 0.6688 -0.0506 0.083 Uiso 1 1 calc R . .
H60C H 0.2101 0.6376 0.0050 0.083 Uiso 1 1 calc R . .
C72 C 0.2977(3) 0.8407(5) -0.0063(2) 0.0505(15) Uani 1 1 d . . .
H72A H 0.2925 0.9079 0.0041 0.076 Uiso 1 1 calc R . .
H72B H 0.2944 0.8360 -0.0489 0.076 Uiso 1 1 calc R . .
H72C H 0.3451 0.8165 0.0174 0.076 Uiso 1 1 calc R . .
C79 C 0.4732(3) 1.1711(5) 0.4553(3) 0.0499(15) Uani 1 1 d . . .
H79A H 0.4481 1.2331 0.4495 0.075 Uiso 1 1 calc R . .
H79B H 0.5210 1.1783 0.4483 0.075 Uiso 1 1 calc R . .
H79C H 0.4793 1.1487 0.4962 0.075 Uiso 1 1 calc R . .
C89 C 0.1635(3) 0.8176(4) -0.0287(2) 0.0423(13) Uani 1 1 d . . .
H89A H 0.1255 0.7783 -0.0197 0.063 Uiso 1 1 calc R . .
H89B H 0.1594 0.8135 -0.0715 0.063 Uiso 1 1 calc R . .
H89C H 0.1578 0.8845 -0.0179 0.063 Uiso 1 1 calc R . .
C1 C 0.1129(3) 0.6265(4) 0.3394(2) 0.0323(10) Uani 1 1 d . . .
C2 C 0.3776(3) 0.6183(4) 0.4170(2) 0.0336(10) Uani 1 1 d D . .
C3 C 0.0400(3) 0.9917(4) 0.2986(3) 0.0455(13) Uani 1 1 d . B .
H3A H -0.0015 0.9822 0.2632 0.068 Uiso 1 1 calc R . .
H3B H 0.0259 0.9749 0.3346 0.068 Uiso 1 1 calc R . .
H3C H 0.0804 0.9506 0.2957 0.068 Uiso 1 1 calc R . .
C4 C 0.0632(3) 1.0942(4) 0.3019(2) 0.0364(11) Uani 1 1 d D . .
C5 C 0.0832(3) 1.0661(4) 0.1058(2) 0.0415(13) Uani 1 1 d . . .
C6 C 0.4162(3) 0.6914(4) 0.3891(3) 0.0483(14) Uani 1 1 d D A .
H6A H 0.3997 0.6853 0.3455 0.072 Uiso 1 1 calc R . .
H6B H 0.4688 0.6804 0.4031 0.072 Uiso 1 1 calc R . .
H6C H 0.4052 0.7561 0.4007 0.072 Uiso 1 1 calc R . .
C7 C 0.2339(3) 0.8138(4) 0.4876(2) 0.0394(12) Uani 1 1 d . . .
C8 C 0.1666(3) 1.3134(4) 0.2235(3) 0.0471(14) Uani 1 1 d . B .
H8A H 0.1398 1.2916 0.1834 0.071 Uiso 1 1 calc R . .
H8B H 0.1787 1.3816 0.2221 0.071 Uiso 1 1 calc R . .
H8C H 0.1363 1.3045 0.2507 0.071 Uiso 1 1 calc R . .
C9 C 0.3926(4) 0.5178(4) 0.3981(3) 0.0501(14) Uani 1 1 d D A .
H9A H 0.3665 0.4708 0.4156 0.075 Uiso 1 1 calc R . .
H9B H 0.4450 0.5048 0.4121 0.075 Uiso 1 1 calc R . .
H9C H 0.3762 0.5129 0.3544 0.075 Uiso 1 1 calc R . .
C10 C 0.2231(4) 0.7227(5) 0.5183(2) 0.0544(16) Uani 1 1 d . A .
H10A H 0.1873 0.6823 0.4903 0.082 Uiso 1 1 calc R . .
H10B H 0.2055 0.7380 0.5529 0.082 Uiso 1 1 calc R . .
H10C H 0.2694 0.6882 0.5318 0.082 Uiso 1 1 calc R . .
C11 C 0.0769(3) 0.6484(5) 0.0940(3) 0.0476(15) Uani 1 1 d . . .
C12 C 0.4023(3) 0.6236(5) 0.4844(2) 0.0528(15) Uani 1 1 d D A .
H12A H 0.3928 0.6880 0.4974 0.079 Uiso 1 1 calc R . .
H12B H 0.4545 0.6100 0.4986 0.079 Uiso 1 1 calc R . .
H12C H 0.3756 0.5761 0.5011 0.079 Uiso 1 1 calc R . .
C14 C 0.1452(3) 0.5501(4) 0.3092(2) 0.0472(14) Uani 1 1 d . A .
H14A H 0.1744 0.5802 0.2858 0.071 Uiso 1 1 calc R . .
H14B H 0.1061 0.5123 0.2827 0.071 Uiso 1 1 calc R . .
H14C H 0.1762 0.5079 0.3395 0.071 Uiso 1 1 calc R . .
C16 C 0.0664(4) 0.5834(5) 0.3754(3) 0.0626(19) Uani 1 1 d . A .
H16A H 0.0963 0.5413 0.4064 0.094 Uiso 1 1 calc R . .
H16B H 0.0269 0.5461 0.3489 0.094 Uiso 1 1 calc R . .
H16C H 0.0458 0.6349 0.3942 0.094 Uiso 1 1 calc R . .
C17 C 0.2768(4) 1.2598(5) 0.1988(4) 0.070(2) Uani 1 1 d . B .
H17A H 0.3205 1.2197 0.2115 0.105 Uiso 1 1 calc R . .
H17B H 0.2909 1.3263 0.1940 0.105 Uiso 1 1 calc R . .
H17C H 0.2456 1.2360 0.1606 0.105 Uiso 1 1 calc R . .
C19 C 0.0692(4) 0.6985(5) 0.2944(3) 0.0560(16) Uani 1 1 d . A .
H19A H 0.0495 0.7479 0.3155 0.084 Uiso 1 1 calc R . .
H19B H 0.0290 0.6654 0.2658 0.084 Uiso 1 1 calc R . .
H19C H 0.1007 0.7286 0.2730 0.084 Uiso 1 1 calc R . .
C1A C 0.2815(5) 1.2940(5) 0.3044(3) 0.082(3) Uani 1 1 d . B .
H1AA H 0.2556 1.2860 0.3348 0.122 Uiso 1 1 calc R . .
H1AB H 0.2913 1.3624 0.3003 0.122 Uiso 1 1 calc R . .
H1AC H 0.3276 1.2588 0.3166 0.122 Uiso 1 1 calc R . .
C1B C 0.2858(4) 0.8806(6) 0.5301(3) 0.074(2) Uani 1 1 d . A .
H1BA H 0.3341 0.8512 0.5429 0.112 Uiso 1 1 calc R . .
H1BB H 0.2683 0.8923 0.5652 0.112 Uiso 1 1 calc R . .
H1BC H 0.2885 0.9416 0.5099 0.112 Uiso 1 1 calc R . .
C1C C 0.1605(4) 0.8619(6) 0.4601(3) 0.080(2) Uani 1 1 d . A .
H1CA H 0.1676 0.9208 0.4395 0.119 Uiso 1 1 calc R . .
H1CB H 0.1379 0.8779 0.4918 0.119 Uiso 1 1 calc R . .
H1CC H 0.1288 0.8180 0.4315 0.119 Uiso 1 1 calc R . .
C65 C 0.1062(12) 0.5888(16) 0.1495(12) 0.055(6) Uani 0.536(10) 1 d P C 1
H65A H 0.1353 0.5358 0.1408 0.083 Uiso 0.536(10) 1 calc PR C 1
H65B H 0.0657 0.5628 0.1626 0.083 Uiso 0.536(10) 1 calc PR C 1
H65C H 0.1368 0.6290 0.1813 0.083 Uiso 0.536(10) 1 calc PR C 1
C54 C 0.1240(5) 0.9978(8) 0.0794(5) 0.042(3) Uani 0.586(11) 1 d P B 1
H54A H 0.1619 1.0322 0.0669 0.063 Uiso 0.586(11) 1 calc PR B 1
H54B H 0.0907 0.9669 0.0445 0.063 Uiso 0.586(11) 1 calc PR B 1
H54C H 0.1465 0.9490 0.1091 0.063 Uiso 0.586(11) 1 calc PR B 1
C50 C 0.0572(5) 1.1513(7) 0.0543(4) 0.035(2) Uani 0.586(11) 1 d P B 1
H50A H 0.0296 1.2005 0.0687 0.052 Uiso 0.586(11) 1 calc PR B 1
H50B H 0.0264 1.1231 0.0173 0.052 Uiso 0.586(11) 1 calc PR B 1
H50C H 0.1001 1.1806 0.0465 0.052 Uiso 0.586(11) 1 calc PR B 1
C52 C 0.0164(5) 1.0316(7) 0.1162(4) 0.040(2) Uani 0.586(11) 1 d P B 1
H52A H 0.0280 0.9854 0.1492 0.060 Uiso 0.586(11) 1 calc PR B 1
H52B H -0.0136 1.0004 0.0800 0.060 Uiso 0.586(11) 1 calc PR B 1
H52C H -0.0103 1.0859 0.1266 0.060 Uiso 0.586(11) 1 calc PR B 1
C1H C 0.0051(6) 1.1613(6) 0.3047(6) 0.144(6) Uani 1 1 d . B .
H1HA H 0.0239 1.2271 0.3081 0.215 Uiso 1 1 calc R . .
H1HB H -0.0120 1.1463 0.3395 0.215 Uiso 1 1 calc R . .
H1HC H -0.0354 1.1553 0.2682 0.215 Uiso 1 1 calc R . .
C63 C 0.0311(6) 0.7335(9) 0.1194(5) 0.052(3) Uani 0.536(10) 1 d P C 1
H63A H 0.0632 0.7630 0.1554 0.078 Uiso 0.536(10) 1 calc PR C 1
H63B H -0.0108 0.7045 0.1291 0.078 Uiso 0.536(10) 1 calc PR C 1
H63C H 0.0141 0.7827 0.0886 0.078 Uiso 0.536(10) 1 calc PR C 1
C61 C 0.0273(6) 0.6078(9) 0.0435(5) 0.049(3) Uani 0.536(10) 1 d P C 1
H61A H 0.0052 0.6588 0.0153 0.074 Uiso 0.536(10) 1 calc PR C 1
H61B H -0.0107 0.5734 0.0558 0.074 Uiso 0.536(10) 1 calc PR C 1
H61C H 0.0530 0.5629 0.0241 0.074 Uiso 0.536(10) 1 calc PR C 1
O11 O 0.3175(16) 0.693(3) 0.4170(14) 0.076(14) Uani 0.142(13) 1 d PDU A 2
C55 C 0.135(2) 1.047(2) 0.077(2) 0.26(3) Uani 0.414(11) 1 d P B 2
H55A H 0.1808 1.0788 0.0980 0.257 Uiso 0.414(11) 1 calc PR B 2
H55B H 0.1187 1.0702 0.0358 0.257 Uiso 0.414(11) 1 calc PR B 2
H55C H 0.1433 0.9772 0.0769 0.257 Uiso 0.414(11) 1 calc PR B 2
C53 C 0.0608(7) 0.9537(9) 0.1200(6) 0.042(4) Uani 0.414(11) 1 d P B 2
H53A H 0.1040 0.9126 0.1281 0.063 Uiso 0.414(11) 1 calc PR B 2
H53B H 0.0235 0.9288 0.0853 0.063 Uiso 0.414(11) 1 calc PR B 2
H53C H 0.0419 0.9541 0.1549 0.063 Uiso 0.414(11) 1 calc PR B 2
C1D C 0.0268(10) 1.1180(12) 0.0850(10) 0.080(7) Uani 0.414(11) 1 d P B 2
H1DA H 0.0063 1.1360 0.1175 0.120 Uiso 0.414(11) 1 calc PR B 2
H1DB H -0.0094 1.0816 0.0547 0.120 Uiso 0.414(11) 1 calc PR B 2
H1DC H 0.0402 1.1760 0.0668 0.120 Uiso 0.414(11) 1 calc PR B 2
C1E C 0.0945(7) 0.5453(9) 0.0600(6) 0.046(3) Uani 0.464(10) 1 d P C 2
H1EA H 0.0937 0.5596 0.0187 0.070 Uiso 0.464(10) 1 calc PR C 2
H1EB H 0.0574 0.4971 0.0602 0.070 Uiso 0.464(10) 1 calc PR C 2
H1EC H 0.1425 0.5205 0.0818 0.070 Uiso 0.464(10) 1 calc PR C 2
C62 C 0.0058(7) 0.6755(12) 0.0530(7) 0.060(4) Uani 0.464(10) 1 d P C 2
H62A H -0.0081 0.7392 0.0639 0.090 Uiso 0.464(10) 1 calc PR C 2
H62B H -0.0310 0.6285 0.0562 0.090 Uiso 0.464(10) 1 calc PR C 2
H62C H 0.0093 0.6768 0.0119 0.090 Uiso 0.464(10) 1 calc PR C 2
C64 C 0.0853(14) 0.621(3) 0.1527(11) 0.097(14) Uani 0.464(10) 1 d P C 2
H64A H 0.1326 0.5893 0.1685 0.146 Uiso 0.464(10) 1 calc PR C 2
H64B H 0.0465 0.5758 0.1542 0.146 Uiso 0.464(10) 1 calc PR C 2
H64C H 0.0829 0.6774 0.1770 0.146 Uiso 0.464(10) 1 calc PR C 2
O7 O 0.1069(12) 1.1297(12) 0.2687(9) 0.085(7) Uani 0.327(19) 1 d PDU B 2
O4 O 0.0912(10) 1.1003(13) 0.1744(7) 0.029(6) Uani 0.189(11) 1 d P B 2
C1F C 0.1314(5) 1.1093(7) 0.3540(3) 0.096(3) Uani 1 1 d D B .
H1FC H 0.1493 1.1750 0.3527 0.144 Uiso 1 1 calc R . .
H1FA H 0.1690 1.0636 0.3507 0.144 Uiso 1 1 calc R . .
H1FB H 0.1198 1.0991 0.3918 0.144 Uiso 1 1 calc R . .

loop_
_atom_site_aniso_label
_atom_site_aniso_U_11
_atom_site_aniso_U_22
_atom_site_aniso_U_33
_atom_site_aniso_U_23
_atom_site_aniso_U_13
_atom_site_aniso_U_12
Y1 0.02380(19) 0.01674(18) 0.02105(19) -0.00399(15) 0.01030(15) -0.00346(15)
Si2 0.0199(5) 0.0182(5) 0.0157(5) -0.0015(4) 0.0047(4) -0.0007(4)
Si3 0.0302(6) 0.0265(6) 0.0190(5) -0.0025(5) 0.0117(5) -0.0062(5)
Si4 0.0179(5) 0.0262(6) 0.0327(6) -0.0080(5) 0.0059(5) -0.0009(5)
O1 0.0262(15) 0.0205(14) 0.0192(14) -0.0038(11) 0.0071(11) -0.0004(12)
O13 0.0294(16) 0.0216(15) 0.0274(15) -0.0015(13) 0.0023(12) 0.0039(13)
O6 0.0255(15) 0.0171(14) 0.0381(18) 0.0019(13) -0.0029(13) -0.0022(12)
O9 0.069(3) 0.053(2) 0.0344(19) -0.0224(17) 0.0324(19) -0.034(2)
O15 0.0250(15) 0.0329(17) 0.0230(15) 0.0027(13) 0.0045(12) -0.0040(13)
O2 0.0406(18) 0.0259(16) 0.0217(15) -0.0030(12) 0.0124(13) -0.0098(14)
O14 0.0314(16) 0.0258(15) 0.0187(14) -0.0013(12) 0.0097(12) -0.0055(12)
O12 0.028(2) 0.028(2) 0.028(2) 0.0011(16) 0.0061(15) -0.0065(15)
N2 0.0222(17) 0.0230(18) 0.0263(18) -0.0025(14) 0.0092(14) -0.0038(14)
O8 0.011(2) 0.034(3) 0.012(2) 0.0021(18) -0.0003(17) 0.004(2)
C13 0.028(2) 0.0158(19) 0.030(2) 0.0007(17) 0.0038(18) 0.0001(16)
N1 0.0299(19) 0.0233(18) 0.0292(19) -0.0033(15) 0.0109(16) -0.0047(15)
C15 0.039(3) 0.037(3) 0.020(2) 0.0009(18) 0.0130(19) -0.005(2)
O10 0.044(2) 0.047(2) 0.0273(17) -0.0068(15) 0.0150(15) -0.0201(17)
C18 0.0149(18) 0.023(2) 0.027(2) 0.0012(17) 0.0028(16) 0.0024(15)
O3 0.0286(17) 0.0228(16) 0.054(2) -0.0084(15) 0.0181(15) -0.0012(13)
C22 0.0185(19) 0.026(2) 0.033(2) 0.0003(18) 0.0040(17) -0.0037(16)
C24 0.043(3) 0.032(2) 0.027(2) -0.0075(19) 0.012(2) -0.014(2)
C27 0.038(3) 0.037(3) 0.031(2) -0.007(2) 0.011(2) -0.009(2)
O5 0.036(3) 0.071(3) 0.023(2) -0.015(2) 0.0097(18) -0.030(2)
C29 0.029(2) 0.032(2) 0.026(2) -0.0048(18) 0.0111(18) -0.0065(19)
C30 0.028(2) 0.032(2) 0.037(3) -0.005(2) 0.007(2) -0.0033(19)
C32 0.028(2) 0.024(2) 0.037(2) -0.0024(19) 0.0096(19) -0.0071(18)
C33 0.063(4) 0.042(3) 0.047(3) -0.004(3) 0.008(3) 0.028(3)
C36 0.052(3) 0.039(3) 0.033(3) 0.006(2) 0.003(2) 0.016(2)
C43 0.018(2) 0.027(2) 0.038(2) 0.0059(19) 0.0092(18) -0.0001(17)
C44 0.032(2) 0.031(2) 0.030(2) 0.0014(19) 0.0137(19) -0.0017(19)
C45 0.024(2) 0.050(3) 0.053(3) 0.001(3) 0.002(2) 0.007(2)
C48 0.0171(18) 0.022(2) 0.026(2) 0.0009(16) 0.0047(16) 0.0001(15)
C51 0.037(3) 0.039(3) 0.046(3) 0.009(2) 0.017(2) -0.008(2)
C56 0.033(2) 0.026(2) 0.031(2) -0.0012(19) 0.0022(19) 0.0113(19)
C60 0.100(5) 0.048(3) 0.031(3) -0.011(2) 0.038(3) -0.002(3)
C72 0.047(3) 0.075(4) 0.035(3) 0.010(3) 0.021(2) -0.011(3)
C79 0.050(3) 0.057(4) 0.042(3) -0.018(3) 0.012(3) -0.026(3)
C89 0.043(3) 0.058(3) 0.024(2) 0.006(2) 0.005(2) -0.007(3)
C1 0.031(2) 0.035(3) 0.031(2) -0.002(2) 0.0096(19) -0.010(2)
C2 0.031(2) 0.040(3) 0.030(2) -0.002(2) 0.0079(19) -0.001(2)
C3 0.046(3) 0.045(3) 0.054(3) -0.001(3) 0.027(3) -0.007(2)
C4 0.050(3) 0.030(2) 0.036(3) 0.001(2) 0.023(2) 0.004(2)
C5 0.030(3) 0.060(4) 0.033(3) -0.019(2) 0.006(2) -0.011(2)
C6 0.040(3) 0.048(3) 0.060(4) 0.003(3) 0.018(3) -0.006(3)
C7 0.051(3) 0.048(3) 0.024(2) -0.012(2) 0.019(2) -0.006(2)
C8 0.041(3) 0.030(3) 0.067(4) 0.011(3) 0.011(3) 0.013(2)
C9 0.062(4) 0.051(3) 0.042(3) -0.005(3) 0.021(3) -0.004(3)
C10 0.061(4) 0.080(5) 0.026(3) 0.003(3) 0.017(3) -0.017(3)
C11 0.029(3) 0.065(4) 0.044(3) 0.020(3) 0.002(2) -0.016(3)
C12 0.053(3) 0.059(4) 0.038(3) -0.002(3) -0.001(3) -0.004(3)
C14 0.054(3) 0.041(3) 0.037(3) -0.011(2) -0.004(2) 0.005(3)
C16 0.053(4) 0.081(5) 0.055(4) 0.003(3) 0.018(3) -0.033(4)
C17 0.083(5) 0.043(4) 0.109(6) 0.022(4) 0.069(5) 0.014(3)
C19 0.060(4) 0.056(4) 0.051(4) 0.014(3) 0.015(3) 0.020(3)
C1A 0.101(6) 0.035(3) 0.071(5) -0.008(3) -0.038(4) -0.008(4)
C1B 0.095(5) 0.093(6) 0.048(4) -0.037(4) 0.041(4) -0.047(5)
C1C 0.091(6) 0.071(5) 0.069(5) -0.027(4) 0.010(4) 0.028(4)
C65 0.053(12) 0.055(8) 0.057(11) 0.028(7) 0.016(7) -0.019(7)
C54 0.035(5) 0.042(6) 0.046(5) -0.029(5) 0.007(4) -0.011(4)
C50 0.033(4) 0.041(5) 0.023(4) -0.001(4) -0.002(3) 0.006(4)
C52 0.042(5) 0.049(6) 0.026(4) -0.003(4) 0.004(4) -0.016(4)
C1H 0.171(10) 0.078(6) 0.257(14) 0.082(8) 0.183(11) 0.078(7)
C63 0.045(6) 0.063(8) 0.057(7) -0.010(6) 0.028(5) -0.002(5)
C61 0.041(6) 0.062(8) 0.045(6) -0.010(5) 0.012(5) -0.026(6)
O11 0.082(16) 0.074(17) 0.080(16) 0.005(9) 0.034(10) -0.002(9)
C55 0.33(6) 0.07(2) 0.53(8) 0.06(3) 0.38(6) 0.05(3)
C53 0.033(7) 0.042(8) 0.046(8) -0.013(6) 0.001(5) -0.010(5)
C1D 0.073(13) 0.041(9) 0.091(15) 0.005(9) -0.034(11) 0.008(8)
C1E 0.048(7) 0.039(7) 0.052(7) -0.011(5) 0.012(6) -0.018(5)
C62 0.030(6) 0.068(10) 0.072(10) -0.010(8) -0.003(6) 0.000(6)
C64 0.058(16) 0.21(4) 0.021(7) 0.001(16) 0.007(9) -0.08(2)
O7 0.075(13) 0.035(8) 0.176(17) -0.002(11) 0.086(12) -0.003(8)
O4 0.034(11) 0.036(10) 0.019(8) -0.003(7) 0.011(7) 0.008(7)
C1F 0.144(8) 0.107(7) 0.035(3) -0.013(4) 0.021(4) -0.064(6)

loop_
_atom_type_symbol
_atom_type_description
_atom_type_scat_dispersion_real
_atom_type_scat_dispersion_imag
_atom_type_scat_source
C C 0.0033 0.0016 'International Tables Vol C Tables 4.2.6.8 and 6.1.1.4'
H H 0.0000 0.0000 'International Tables Vol C Tables 4.2.6.8 and 6.1.1.4'
N N 0.0061 0.0033 'International Tables Vol C Tables 4.2.6.8 and 6.1.1.4'
O O 0.0106 0.0060 'International Tables Vol C Tables 4.2.6.8 and 6.1.1.4'
Si Si 0.0817 0.0704 'International Tables Vol C Tables 4.2.6.8 and 6.1.1.4'
Y Y -2.7962 3.5667 'International Tables Vol C Tables 4.2.6.8 and 6.1.1.4'

loop_
_geom_angle_atom_site_label_1
_geom_angle_atom_site_label_2
_geom_angle_atom_site_label_3
_geom_angle
O3 Y1 O1 108.52(13)
O3 Y1 O2 112.24(13)
O1 Y1 O2 106.87(11)
O3 Y1 N2 96.89(12)
O1 Y1 N2 87.54(11)
O2 Y1 N2 140.27(12)
O3 Y1 N1 92.66(13)
O1 Y1 N1 146.92(11)
O2 Y1 N1 87.10(12)
N2 Y1 N1 64.34(12)
O1 Si2 O15 116.23(16)
O1 Si2 O13 112.52(16)
O15 Si2 O13 105.00(17)
O1 Si2 O14 107.26(16)
O15 Si2 O14 105.02(16)
O13 Si2 O14 110.56(17)
O11 Si3 O2 110.1(14)
O11 Si3 O9 76.1(18)
O2 Si3 O9 109.52(19)
O11 Si3 O10 130.6(16)
O2 Si3 O10 115.16(18)
O9 Si3 O10 105.46(18)
O11 Si3 O12 38.9(19)
O2 Si3 O12 112.22(18)
O9 Si3 O12 110.9(2)
O10 Si3 O12 103.3(2)
O4 Si4 O3 115.6(7)
O4 Si4 O7 91.1(11)
O3 Si4 O7 111.8(6)
O4 Si4 O6 129.8(8)
O3 Si4 O6 108.01(17)
O7 Si4 O6 95.0(8)
O4 Si4 O8 68.7(7)
O3 Si4 O8 112.7(2)
O7 Si4 O8 24.1(9)
O6 Si4 O8 115.9(2)
O4 Si4 O5 37.4(7)
O3 Si4 O5 114.8(2)
O7 Si4 O5 121.7(8)
O6 Si4 O5 101.9(2)
O8 Si4 O5 103.3(2)
Si2 O1 Y1 176.17(18)
C56 O13 Si2 130.8(3)
C13 O6 Si4 132.9(3)
C7 O9 Si3 133.3(3)
C11 O15 Si2 133.7(3)
Si3 O2 Y1 171.4(2)
C15 O14 Si2 130.5(3)
C2 O12 Si3 131.4(3)
C29 N2 C48 117.8(4)
C29 N2 Y1 120.4(3)
C48 N2 Y1 121.2(3)
C4 O8 Si4 126.0(4)
O6 C13 C1A 107.6(4)
O6 C13 C8 112.7(4)
C1A C13 C8 110.7(5)
O6 C13 C17 106.4(4)
C1A C13 C17 110.8(6)
C8 C13 C17 108.5(5)
C24 N1 C18 118.2(4)
C24 N1 Y1 119.7(3)
C18 N1 Y1 120.6(3)
O14 C15 C89 109.4(4)
O14 C15 C60 110.8(4)
C89 C15 C60 110.1(5)
O14 C15 C72 105.6(4)
C89 C15 C72 110.6(4)
C60 C15 C72 110.2(5)
C1 O10 Si3 135.8(3)
N1 C18 C32 121.2(4)
N1 C18 C48 115.8(4)
C32 C18 C48 123.0(4)
Si4 O3 Y1 150.7(2)
C43 C22 C48 120.8(4)
N1 C24 C27 122.7(4)
C24 C27 C30 120.2(5)
C5 O5 Si4 129.6(4)
N2 C29 C44 123.3(4)
C27 C30 C32 116.7(4)
C27 C30 C79 122.0(5)
C32 C30 C79 121.3(4)
C18 C32 C30 121.0(4)
C22 C43 C44 117.3(4)
C22 C43 C51 121.0(4)
C44 C43 C51 121.7(4)
C29 C44 C43 119.3(4)
N2 C48 C22 121.4(4)
N2 C48 C18 116.0(4)
C22 C48 C18 122.6(4)
O13 C56 C36 108.7(4)
O13 C56 C33 105.3(4)
C36 C56 C33 109.9(4)
O13 C56 C45 111.2(4)
C36 C56 C45 110.8(4)
C33 C56 C45 110.8(5)
O10 C1 C14 111.1(4)
O10 C1 C16 104.7(4)
C14 C1 C16 111.4(5)
O10 C1 C19 107.7(4)
C14 C1 C19 111.4(4)
C16 C1 C19 110.4(5)
O12 C2 C12 109.4(4)
O12 C2 C6 112.9(4)
C12 C2 C6 111.5(5)
O12 C2 C9 104.2(4)
C12 C2 C9 108.5(5)
C6 C2 C9 109.9(4)
O12 C2 O11 40.7(16)
C12 C2 O11 89.0(12)
C6 C2 O11 90.1(15)
C9 C2 O11 145.0(17)
O7 C4 O8 27.2(10)
O7 C4 C1H 112.5(9)
O8 C4 C1H 104.4(5)
O7 C4 C3 122.1(8)
O8 C4 C3 107.0(5)
C1H C4 C3 113.2(6)
O7 C4 C1F 82.9(11)
O8 C4 C1F 109.9(5)
C1H C4 C1F 111.6(8)
C3 C4 C1F 110.5(5)
C1D C5 C55 125(2)
C1D C5 O5 109.5(9)
C55 C5 O5 95(2)
C1D C5 C52 63.7(11)
C55 C5 C52 144.3(19)
O5 C5 C52 115.5(5)
C1D C5 C54 134.4(12)
C55 C5 C54 29.1(13)
O5 C5 C54 109.5(5)
C52 C5 C54 117.0(7)
C1D C5 O4 92.4(12)
C55 C5 O4 131(3)
O5 C5 O4 38.5(6)
C52 C5 O4 77.0(8)
C54 C5 O4 133.1(8)
C1D C5 C50 43.3(12)
C55 C5 C50 84.3(17)
O5 C5 C50 104.0(5)
C52 C5 C50 104.9(6)
C54 C5 C50 104.3(7)
O4 C5 C50 115.1(8)
C1D C5 C53 111.4(11)
C55 C5 C53 100.0(14)
O5 C5 C53 115.1(6)
C52 C5 C53 51.1(6)
C54 C5 C53 71.1(7)
O4 C5 C53 92.1(8)
C50 C5 C53 140.0(6)
O9 C7 C10 110.5(5)
O9 C7 C1B 105.5(4)
C10 C7 C1B 111.3(5)
O9 C7 C1C 108.4(5)
C10 C7 C1C 109.7(6)
C1B C7 C1C 111.3(6)
C64 C11 C61 125.4(14)
C64 C11 O15 118.8(12)
C61 C11 O15 114.3(6)
C64 C11 C62 122.7(14)
C61 C11 C62 43.8(7)
O15 C11 C62 108.5(7)
C64 C11 C65 24.2(18)
C61 C11 C65 119.9(12)
O15 C11 C65 112.2(9)
C62 C11 C65 138.6(11)
C64 C11 C63 77.1(15)
C61 C11 C63 106.4(8)
O15 C11 C63 99.5(6)
C62 C11 C63 64.4(8)
C65 C11 C63 101.1(10)
C64 C11 C1E 103.8(16)
C61 C11 C1E 56.8(7)
O15 C11 C1E 97.0(5)
C62 C11 C1E 100.4(9)
C65 C11 C1E 82.0(11)
C63 C11 C1E 160.5(7)
Si3 O11 C2 142(3)
C4 O7 Si4 137.5(13)
Si4 O4 C5 128.7(11)

loop_
_geom_bond_atom_site_label_1
_geom_bond_atom_site_label_2
_geom_bond_distance
Y1 O3 2.070(3)
Y1 O1 2.107(3)
Y1 O2 2.114(3)
Y1 N2 2.497(3)
Y1 N1 2.508(4)
Si2 O1 1.591(3)
Si2 O15 1.623(3)
Si2 O13 1.627(3)
Si2 O14 1.636(3)
Si3 O11 1.41(2)
Si3 O2 1.585(3)
Si3 O9 1.617(3)
Si3 O10 1.619(3)
Si3 O12 1.647(4)
Si4 O4 1.454(16)
Si4 O3 1.584(3)
Si4 O7 1.586(12)
Si4 O6 1.619(3)
Si4 O8 1.640(5)
Si4 O5 1.673(4)
O13 C56 1.429(5)
O6 C13 1.424(5)
O9 C7 1.441(5)
O15 C11 1.417(6)
O14 C15 1.435(5)
O12 C2 1.428(6)
N2 C29 1.340(5)
N2 C48 1.346(5)
O8 C4 1.466(7)
C13 C1A 1.502(7)
C13 C8 1.511(6)
C13 C17 1.516(7)
N1 C24 1.340(6)
N1 C18 1.343(5)
C15 C89 1.515(7)
C15 C60 1.520(7)
C15 C72 1.522(7)
O10 C1 1.419(5)
C18 C32 1.382(6)
C18 C48 1.488(6)
C22 C43 1.380(6)
C22 C48 1.390(6)
C24 C27 1.372(6)
C27 C30 1.381(7)
O5 C5 1.402(6)
C29 C44 1.383(6)
C30 C32 1.385(7)
C30 C79 1.504(7)
C33 C56 1.520(7)
C36 C56 1.521(7)
C43 C44 1.385(6)
C43 C51 1.508(6)
C45 C56 1.521(7)
C1 C14 1.502(7)
C1 C16 1.509(7)
C1 C19 1.521(7)
C2 C12 1.510(6)
C2 C6 1.510(7)
C2 C9 1.521(7)
C2 O11 1.55(3)
C3 C4 1.491(7)
C4 O7 1.384(12)
C4 C1H 1.468(8)
C4 C1F 1.528(9)
C5 C1D 1.277(17)
C5 C55 1.37(3)
C5 C52 1.452(10)
C5 C54 1.471(11)
C5 O4 1.634(16)
C5 C50 1.661(11)
C5 C53 1.682(14)
C7 C10 1.500(8)
C7 C1B 1.510(8)
C7 C1C 1.527(9)
C11 C64 1.39(3)
C11 C61 1.407(11)
C11 C62 1.476(14)
C11 C65 1.51(2)
C11 C63 1.679(12)
C11 C1E 1.719(14)
